data_4303189
loop_
_publ_author_name
'Daniel L. Reger'
'Agota Debreczeni'
'Bryn Reinecke'
'Vitaly Rassolov'
'Mark D. Smith'
'Radu F. Semeniuc'

_publ_contact_author_address
;
Department of Chemistry and Biochemistry
University of South Carolina
Columbia, South Carolina 29208
USA
;
_publ_contact_author_email reger@mail.chem.sc.edu
_publ_contact_author_fax '1 803 777 9521'
_publ_contact_author_name 'Professor Daniel L. Reger'
_publ_contact_author_phone '1 803 777 2587'
_publ_section_title
;
Highly Organized Structures and Unusual Magnetic Properties of Paddlewheel
Copper(II) Carboxylate Dimers Containing the \p-\p Stacking,
1,8-Naphthalimide Synthon
;
_journal_name_full 'Inorganic Chemistry'
_journal_page_first 8911
_journal_page_last 8924
_journal_paper_doi 10.1021/ic901138h
_journal_volume 48
_journal_year 2009
_chemical_formula_moiety 'C74 H56 Cu2 N6 O16, 2(C H4 O), 3.37(C H2 Cl2)'
_chemical_formula_sum 'C79.37 H70.74 Cl6.74 Cu2 N6 O18'
_chemical_formula_weight 1762.79
_chemical_name_systematic
; 
 ? 
;
_space_group_IT_number 14
_symmetry_cell_setting monoclinic
_symmetry_space_group_name_Hall '-P 2yn'
_symmetry_space_group_name_H-M 'P 1 21/n 1'
_atom_sites_solution_hydrogens geom
_atom_sites_solution_primary direct
_atom_sites_solution_secondary difmap
_audit_creation_method SHELXL-97
_cell_angle_alpha 90.00
_cell_angle_beta 117.6210(10)
_cell_angle_gamma 90.00
_cell_formula_units_Z 2
_cell_length_a 13.9313(5)
_cell_length_b 22.1401(8)
_cell_length_c 14.2574(5)
_cell_measurement_reflns_used 9495
_cell_measurement_temperature 150(1)
_cell_measurement_theta_max 24.849
_cell_measurement_theta_min 2.472
_cell_volume 3896.4(2)
_computing_cell_refinement 'SAINT+ NT V6.22 (Bruker, 2001)'
_computing_data_collection 'SMART NT V5.625 (Bruker, 1998)'
_computing_data_reduction 'SAINT+ NT V6.22'
_computing_molecular_graphics 'SHELXTL V6.1 (Sheldrick, 2000)'
_computing_publication_material 'SHELXTL V6.1'
_computing_structure_refinement 'SHELXL-97 (Sheldrick, 1997)'
_computing_structure_solution 'SHELXS-97 (Sheldrick, 1990)'
_diffrn_ambient_temperature 150(1)
_diffrn_measured_fraction_theta_full 1.000
_diffrn_measured_fraction_theta_max 1.000
_diffrn_measurement_device_type 'Bruker SMART APEX CCD diffractometer'
_diffrn_measurement_method 'omega scans'
_diffrn_radiation_monochromator graphite
_diffrn_radiation_source 'fine-focus sealed tube'
_diffrn_radiation_type MoK\a
_diffrn_radiation_wavelength 0.71073
_diffrn_reflns_av_R_equivalents 0.0597
_diffrn_reflns_av_sigmaI/netI 0.0431
_diffrn_reflns_limit_h_max 16
_diffrn_reflns_limit_h_min -16
_diffrn_reflns_limit_k_max 26
_diffrn_reflns_limit_k_min -26
_diffrn_reflns_limit_l_max 16
_diffrn_reflns_limit_l_min -16
_diffrn_reflns_number 38743
_diffrn_reflns_theta_full 25.06
_diffrn_reflns_theta_max 25.06
_diffrn_reflns_theta_min 1.69
_exptl_absorpt_coefficient_mu 0.852
_exptl_absorpt_correction_type none
_exptl_crystal_colour green
_exptl_crystal_density_diffrn 1.503
_exptl_crystal_density_meas 0
_exptl_crystal_density_method 'not measured'
_exptl_crystal_description bar
_exptl_crystal_F_000 1811
_exptl_crystal_size_max 0.44
_exptl_crystal_size_mid 0.20
_exptl_crystal_size_min 0.14
_refine_diff_density_max 1.075
_refine_diff_density_min -0.586
_refine_diff_density_rms 0.075
_refine_ls_extinction_method none
_refine_ls_goodness_of_fit_ref 1.031
_refine_ls_hydrogen_treatment constr
_refine_ls_matrix_type full
_refine_ls_number_parameters 553
_refine_ls_number_reflns 6912
_refine_ls_number_restraints 15
_refine_ls_restrained_S_all 1.095
_refine_ls_R_factor_all 0.0706
_refine_ls_R_factor_gt 0.0549
_refine_ls_shift/su_max 0.000
_refine_ls_shift/su_mean 0.000
_refine_ls_structure_factor_coef Fsqd
_refine_ls_weighting_details 'calc w=1/[\s^2^(Fo^2^)+(0.0789P)^2^+3.5925P] where P=(Fo^2^+2Fc^2^)/3'
_refine_ls_weighting_scheme calc
_refine_ls_wR_factor_gt 0.1437
_refine_ls_wR_factor_ref 0.1522
_reflns_number_gt 5422
_reflns_number_total 6912
_reflns_threshold_expression >2sigma(I)
_cod_data_source_file ic901138h_si_001_1.cif
_cod_data_source_block 4
_cod_depositor_comments
;
The following automatic conversions were performed:
'_symmetry_cell_setting' value 'Monoclinic' changed to 'monoclinic'
according to '/home/saulius/struct/CIF-dictionaries/cif_core.dic'
dictionary named 'cif_core.dic' version 2.4.1 from 2010-06-29.

Automatic conversion script
Id: cif_fix_enum 1527 2010-12-29 10:47:43Z saulius 
;
_cod_original_sg_symbol_H-M 'P 21/n'
_cod_database_code 4303189

loop_
_symmetry_equiv_pos_as_xyz
'x, y, z'
'-x+1/2, y+1/2, -z+1/2'
'-x, -y, -z'
'x-1/2, -y-1/2, z-1/2'

loop_
_atom_site_label
_atom_site_type_symbol
_atom_site_fract_x
_atom_site_fract_y
_atom_site_fract_z
_atom_site_U_iso_or_equiv
_atom_site_adp_type
_atom_site_occupancy
_atom_site_symmetry_multiplicity
_atom_site_calc_flag
_atom_site_refinement_flags
_atom_site_disorder_assembly
_atom_site_disorder_group
Cu1 Cu 0.59929(3) 0.494060(19) 0.01444(3) 0.02661(16) Uani 1 1 d . . .
C1 C 0.6542(4) 0.80023(19) -0.1752(3) 0.0450(10) Uani 1 1 d . . .
C2 C 0.7397(4) 0.8262(2) -0.1978(3) 0.0487(11) Uani 1 1 d . . .
C3 C 0.8115(4) 0.7887(2) -0.2138(3) 0.0469(11) Uani 1 1 d . . .
C4 C 0.8035(3) 0.7249(2) -0.2120(3) 0.0404(10) Uani 1 1 d . . .
C5 C 0.7166(3) 0.69761(18) -0.1942(3) 0.0380(9) Uani 1 1 d . . .
C6 C 0.7475(5) 0.8882(2) -0.2028(4) 0.0662(15) Uani 1 1 d . . .
H6 H 0.6987 0.9136 -0.1918 0.079 Uiso 1 1 calc R . .
C7 C 0.8278(6) 0.9136(3) -0.2243(4) 0.087(2) Uani 1 1 d . . .
H7 H 0.8329 0.9563 -0.2280 0.105 Uiso 1 1 calc R . .
C8 C 0.8987(6) 0.8770(3) -0.2401(4) 0.085(2) Uani 1 1 d . . .
H8 H 0.9521 0.8950 -0.2550 0.103 Uiso 1 1 calc R . .
C9 C 0.8945(4) 0.8137(3) -0.2347(3) 0.0619(15) Uani 1 1 d . . .
C10 C 0.9659(4) 0.7741(3) -0.2484(4) 0.0732(18) Uani 1 1 d . . .
H10 H 1.0224 0.7905 -0.2602 0.088 Uiso 1 1 calc R . .
C11 C 0.9567(4) 0.7136(3) -0.2454(4) 0.0715(16) Uani 1 1 d . . .
H11 H 1.0064 0.6882 -0.2550 0.086 Uiso 1 1 calc R . .
C12 C 0.8735(4) 0.6878(3) -0.2280(3) 0.0553(12) Uani 1 1 d . . .
H12 H 0.8661 0.6452 -0.2274 0.066 Uiso 1 1 calc R . .
C13 C 0.5672(4) 0.7100(2) -0.1491(3) 0.0441(10) Uani 1 1 d . . .
H13A H 0.5511 0.6684 -0.1777 0.053 Uiso 1 1 calc R . .
H13B H 0.4996 0.7339 -0.1843 0.053 Uiso 1 1 calc R . .
C14 C 0.6044(4) 0.70842(19) -0.0315(3) 0.0429(10) Uani 1 1 d . . .
H14A H 0.6233 0.7499 -0.0027 0.052 Uiso 1 1 calc R . .
H14B H 0.6706 0.6833 0.0031 0.052 Uiso 1 1 calc R . .
C15 C 0.5183(4) 0.68300(19) -0.0051(3) 0.0436(10) Uani 1 1 d . . .
H15A H 0.5345 0.6968 0.0668 0.052 Uiso 1 1 calc R . .
H15B H 0.4474 0.7004 -0.0551 0.052 Uiso 1 1 calc R . .
C16 C 0.5076(3) 0.61480(18) -0.0088(3) 0.0327(9) Uani 1 1 d . . .
C17 C 0.5737(4) 0.3173(2) 0.4449(3) 0.0488(12) Uani 1 1 d . . .
C18 C 0.5148(5) 0.26274(19) 0.4476(3) 0.0591(14) Uani 1 1 d . . .
C19 C 0.4264(5) 0.2675(2) 0.4670(3) 0.0568(14) Uani 1 1 d . . .
C20 C 0.3871(4) 0.3242(2) 0.4786(3) 0.0486(11) Uani 1 1 d . . .
C21 C 0.4381(3) 0.37981(19) 0.4665(3) 0.0378(9) Uani 1 1 d . . .
C22 C 0.5502(6) 0.2072(2) 0.4326(4) 0.085(2) Uani 1 1 d . . .
H22 H 0.6115 0.2040 0.4204 0.102 Uiso 1 1 calc R . .
C23 C 0.4926(9) 0.1550(3) 0.4359(5) 0.125(4) Uani 1 1 d . . .
H23 H 0.5137 0.1166 0.4221 0.150 Uiso 1 1 calc R . .
C24 C 0.4098(9) 0.1586(3) 0.4577(5) 0.122(4) Uani 1 1 d . . .
H24 H 0.3762 0.1224 0.4630 0.146 Uiso 1 1 calc R . .
C25 C 0.3699(7) 0.2141(2) 0.4734(4) 0.086(2) Uani 1 1 d . . .
C26 C 0.2823(7) 0.2206(4) 0.4961(4) 0.103(3) Uani 1 1 d . . .
H26 H 0.2458 0.1858 0.5023 0.123 Uiso 1 1 calc R . .
C27 C 0.2508(5) 0.2746(4) 0.5088(4) 0.088(2) Uani 1 1 d . . .
H27 H 0.1921 0.2776 0.5249 0.105 Uiso 1 1 calc R . .
C28 C 0.3000(4) 0.3279(3) 0.4995(4) 0.0640(15) Uani 1 1 d . . .
H28 H 0.2737 0.3661 0.5075 0.077 Uiso 1 1 calc R . .
C29 C 0.5870(3) 0.42745(17) 0.4468(3) 0.0364(9) Uani 1 1 d . . .
H29A H 0.6662 0.4207 0.4821 0.044 Uiso 1 1 calc R . .
H29B H 0.5716 0.4616 0.4827 0.044 Uiso 1 1 calc R . .
C30 C 0.5488(3) 0.44332(18) 0.3314(3) 0.0381(9) Uani 1 1 d . . .
H30A H 0.4713 0.4548 0.2988 0.046 Uiso 1 1 calc R . .
H30B H 0.5552 0.4071 0.2938 0.046 Uiso 1 1 calc R . .
C31 C 0.6126(3) 0.49470(17) 0.3163(3) 0.0320(8) Uani 1 1 d . . .
H31A H 0.5997 0.5325 0.3457 0.038 Uiso 1 1 calc R . .
H31B H 0.6911 0.4855 0.3542 0.038 Uiso 1 1 calc R . .
C32 C 0.5770(3) 0.50244(16) 0.1995(3) 0.0297(8) Uani 1 1 d . . .
C33 C 0.7607(3) 0.52185(19) -0.0626(3) 0.0370(9) Uani 1 1 d . . .
H33 H 0.6964 0.5391 -0.1168 0.044 Uiso 1 1 calc R . .
C34 C 0.8533(3) 0.52336(19) -0.0743(3) 0.0373(9) Uani 1 1 d . . .
H34 H 0.8516 0.5403 -0.1363 0.045 Uiso 1 1 calc R . .
C35 C 0.9496(3) 0.50002(15) 0.0052(3) 0.0267(8) Uani 1 1 d . . .
C36 C 0.9456(3) 0.47702(19) 0.0938(3) 0.0359(9) Uani 1 1 d . . .
H36 H 1.0094 0.4618 0.1514 0.043 Uiso 1 1 calc R . .
C37 C 0.8488(3) 0.47626(19) 0.0983(3) 0.0356(9) Uani 1 1 d . . .
H37 H 0.8479 0.4599 0.1594 0.043 Uiso 1 1 calc R . .
N1 N 0.6503(3) 0.73679(15) -0.1733(3) 0.0393(8) Uani 1 1 d . . .
N2 N 0.5324(3) 0.37303(14) 0.4563(2) 0.0370(8) Uani 1 1 d . . .
N3 N 0.7564(2) 0.49748(13) 0.0207(2) 0.0295(7) Uani 1 1 d . . .
O1 O 0.5896(3) 0.83028(15) -0.1613(3) 0.0648(10) Uani 1 1 d . . .
O2 O 0.7013(3) 0.64332(13) -0.1980(3) 0.0526(8) Uani 1 1 d . . .
O3 O 0.5879(2) 0.58360(12) 0.0048(2) 0.0388(7) Uani 1 1 d . . .
O4 O 0.4181(2) 0.59375(12) -0.0216(2) 0.0411(7) Uani 1 1 d . . .
O5 O 0.6540(3) 0.31613(16) 0.4320(3) 0.0661(10) Uani 1 1 d . . .
O6 O 0.4021(2) 0.43007(13) 0.4657(2) 0.0439(7) Uani 1 1 d . . .
O7 O 0.6465(2) 0.49759(13) 0.1675(2) 0.0425(7) Uani 1 1 d . . .
O8 O 0.4772(2) 0.51116(12) 0.14095(19) 0.0320(6) Uani 1 1 d . . .
C1S C 0.1317(5) 0.4773(4) 0.3894(5) 0.102(2) Uani 1 1 d . . .
H1S1 H 0.1767 0.5054 0.4459 0.153 Uiso 1 1 calc R . .
H1S2 H 0.1221 0.4398 0.4208 0.153 Uiso 1 1 calc R . .
H1S3 H 0.0608 0.4957 0.3454 0.153 Uiso 1 1 calc R . .
O1S O 0.1821(3) 0.46435(17) 0.3272(3) 0.0661(10) Uani 1 1 d . . .
H1S H 0.2514 0.4547 0.3713 0.099 Uiso 1 1 d R . .
C2S C 0.1559(15) 0.3861(6) 0.7415(12) 0.078(3) Uiso 0.485(5) 1 d PD A 1
H2S1 H 0.0901 0.3803 0.7504 0.094 Uiso 0.485(5) 1 calc PR A 1
H2S2 H 0.2069 0.4113 0.8012 0.094 Uiso 0.485(5) 1 calc PR A 1
Cl1S Cl 0.2156(4) 0.3157(2) 0.7496(3) 0.117(2) Uani 0.485(5) 1 d PD A 1
Cl2S Cl 0.1204(5) 0.4248(3) 0.6253(5) 0.129(2) Uani 0.485(5) 1 d PD A 1
C3S C 0.167(2) 0.3960(10) 0.737(2) 0.078(3) Uiso 0.322(5) 1 d PD B 2
H3S1 H 0.1131 0.3652 0.7308 0.094 Uiso 0.322(5) 1 calc PR B 2
H3S2 H 0.2030 0.4110 0.8109 0.094 Uiso 0.322(5) 1 calc PR B 2
Cl3S Cl 0.2659(4) 0.3628(2) 0.7064(4) 0.0795(19) Uani 0.322(5) 1 d PD B 2
Cl4S Cl 0.1042(7) 0.4550(4) 0.6515(7) 0.115(3) Uani 0.322(5) 1 d PD B 2
C4S C 0.2668(11) 0.1417(6) 0.7864(13) 0.072(5) Uiso 0.503(8) 1 d PD C 3
H4S1 H 0.2419 0.1160 0.7226 0.087 Uiso 0.503(8) 1 calc PR C 3
H4S2 H 0.2129 0.1382 0.8131 0.087 Uiso 0.503(8) 1 calc PR C 3
Cl5S Cl 0.2701(3) 0.2127(2) 0.7519(3) 0.0798(17) Uani 0.503(8) 1 d PD C 3
Cl6S Cl 0.3907(4) 0.1140(3) 0.8828(5) 0.129(2) Uani 0.503(8) 1 d PD C 3
C5S C 0.287(2) 0.1348(12) 0.833(2) 0.077(10) Uiso 0.203(8) 1 d PD D 4
H5S1 H 0.2168 0.1128 0.8048 0.093 Uiso 0.203(8) 1 calc PR D 4
H5S2 H 0.2917 0.1616 0.8909 0.093 Uiso 0.203(8) 1 calc PR D 4
Cl7S Cl 0.2911(11) 0.1776(9) 0.7338(11) 0.127(6) Uiso 0.203(8) 1 d PD D 4
Cl8S Cl 0.3932(16) 0.0832(10) 0.8830(15) 0.172(8) Uiso 0.203(8) 1 d PD D 4
C6S C 0.370(3) 0.126(4) 0.916(2) 0.172(8) Uiso 0.173(4) 1 d PD E 5
H6S1 H 0.3328 0.1429 0.9543 0.206 Uiso 0.173(4) 1 calc PR E 5
H6S2 H 0.3827 0.0821 0.9338 0.206 Uiso 0.173(4) 1 calc PR E 5
Cl9S Cl 0.4932(8) 0.1623(5) 0.9540(8) 0.089(4) Uiso 0.173(4) 1 d PD E 5
Cl9T Cl 0.2873(12) 0.1335(8) 0.7795(13) 0.112(7) Uiso 0.173(4) 1 d PD E 5

loop_
_atom_site_aniso_label
_atom_site_aniso_U_11
_atom_site_aniso_U_22
_atom_site_aniso_U_33
_atom_site_aniso_U_23
_atom_site_aniso_U_13
_atom_site_aniso_U_12
Cu1 0.0170(2) 0.0392(3) 0.0285(3) 0.00109(19) 0.01468(19) 0.00085(18)
C1 0.060(3) 0.041(2) 0.032(2) 0.0038(18) 0.020(2) -0.001(2)
C2 0.066(3) 0.043(2) 0.028(2) 0.0028(18) 0.014(2) -0.013(2)
C3 0.050(3) 0.061(3) 0.023(2) 0.0027(19) 0.012(2) -0.024(2)
C4 0.042(2) 0.054(3) 0.025(2) 0.0025(18) 0.0151(19) -0.008(2)
C5 0.041(2) 0.043(2) 0.031(2) 0.0024(17) 0.0174(19) -0.0064(18)
C6 0.097(4) 0.044(3) 0.039(3) 0.005(2) 0.016(3) -0.017(3)
C7 0.121(6) 0.063(4) 0.048(3) 0.011(3) 0.013(4) -0.047(4)
C8 0.098(5) 0.103(5) 0.036(3) 0.007(3) 0.015(3) -0.066(4)
C9 0.067(3) 0.086(4) 0.032(2) -0.001(2) 0.021(2) -0.039(3)
C10 0.058(3) 0.133(6) 0.030(3) -0.006(3) 0.022(2) -0.043(4)
C11 0.051(3) 0.126(5) 0.042(3) -0.006(3) 0.025(3) -0.008(3)
C12 0.049(3) 0.081(4) 0.034(2) 0.001(2) 0.018(2) -0.004(2)
C13 0.045(3) 0.051(3) 0.043(2) -0.0019(19) 0.027(2) -0.009(2)
C14 0.053(3) 0.039(2) 0.043(2) -0.0016(18) 0.028(2) -0.011(2)
C15 0.053(3) 0.040(2) 0.051(3) -0.0021(19) 0.035(2) -0.0012(19)
C16 0.036(2) 0.041(2) 0.030(2) 0.0013(16) 0.0230(18) -0.0014(17)
C17 0.073(3) 0.043(3) 0.026(2) 0.0061(18) 0.019(2) 0.023(2)
C18 0.100(4) 0.034(2) 0.024(2) 0.0064(17) 0.013(3) 0.011(3)
C19 0.086(4) 0.040(3) 0.025(2) 0.0071(18) 0.008(2) -0.008(2)
C20 0.059(3) 0.048(3) 0.028(2) 0.0047(18) 0.011(2) -0.015(2)
C21 0.043(3) 0.041(2) 0.026(2) 0.0011(16) 0.0131(19) 0.0005(19)
C22 0.148(6) 0.043(3) 0.034(3) 0.008(2) 0.018(3) 0.031(3)
C23 0.247(12) 0.031(3) 0.035(3) 0.005(2) 0.014(5) 0.024(5)
C24 0.225(12) 0.045(4) 0.035(3) 0.006(3) 0.009(5) -0.026(5)
C25 0.135(6) 0.046(3) 0.027(3) 0.011(2) -0.004(3) -0.033(4)
C26 0.128(7) 0.100(6) 0.040(3) 0.017(3) 0.006(4) -0.076(5)
C27 0.080(4) 0.114(6) 0.049(3) 0.019(3) 0.012(3) -0.055(4)
C28 0.061(3) 0.082(4) 0.039(3) 0.011(2) 0.015(2) -0.022(3)
C29 0.040(2) 0.038(2) 0.033(2) 0.0027(16) 0.0184(19) 0.0040(17)
C30 0.039(2) 0.042(2) 0.033(2) 0.0027(17) 0.0166(19) -0.0008(18)
C31 0.030(2) 0.040(2) 0.0274(19) -0.0030(16) 0.0149(16) 0.0002(16)
C32 0.028(2) 0.0314(19) 0.0299(19) -0.0010(15) 0.0139(17) -0.0025(15)
C33 0.0203(19) 0.050(2) 0.043(2) 0.0130(18) 0.0165(18) 0.0040(17)
C34 0.0232(19) 0.051(2) 0.044(2) 0.0183(19) 0.0203(18) 0.0043(17)
C35 0.0211(18) 0.0280(19) 0.037(2) -0.0030(15) 0.0185(16) -0.0024(14)
C36 0.0200(19) 0.057(3) 0.031(2) 0.0043(18) 0.0119(16) 0.0076(17)
C37 0.025(2) 0.057(2) 0.032(2) 0.0054(18) 0.0188(17) 0.0038(18)
N1 0.048(2) 0.0381(19) 0.0356(18) 0.0001(14) 0.0227(17) -0.0086(15)
N2 0.048(2) 0.0325(17) 0.0335(18) 0.0042(14) 0.0213(16) 0.0077(15)
N3 0.0194(15) 0.0391(18) 0.0346(17) -0.0007(13) 0.0164(13) 0.0003(13)
O1 0.092(3) 0.051(2) 0.062(2) 0.0047(16) 0.044(2) 0.0167(19)
O2 0.068(2) 0.0372(17) 0.061(2) 0.0015(14) 0.0368(18) -0.0064(15)
O3 0.0330(15) 0.0387(15) 0.0576(18) -0.0060(13) 0.0318(14) -0.0044(12)
O4 0.0309(15) 0.0418(16) 0.0586(19) 0.0114(13) 0.0276(14) 0.0060(12)
O5 0.087(3) 0.068(2) 0.053(2) 0.0064(17) 0.041(2) 0.036(2)
O6 0.0461(17) 0.0407(17) 0.0498(18) -0.0018(13) 0.0264(15) 0.0026(14)
O7 0.0236(14) 0.077(2) 0.0287(14) 0.0027(13) 0.0138(12) 0.0057(13)
O8 0.0232(13) 0.0486(16) 0.0281(13) 0.0018(11) 0.0151(11) 0.0024(11)
C1S 0.069(4) 0.165(7) 0.071(4) 0.002(4) 0.033(4) -0.014(4)
O1S 0.060(2) 0.086(3) 0.051(2) 0.0088(18) 0.0237(18) 0.0114(19)
Cl1S 0.104(3) 0.159(4) 0.078(3) -0.028(3) 0.033(2) -0.008(3)
Cl2S 0.137(5) 0.166(6) 0.103(4) -0.004(4) 0.072(3) -0.054(5)
Cl3S 0.094(4) 0.072(3) 0.089(4) -0.012(2) 0.057(3) 0.012(3)
Cl4S 0.081(4) 0.145(7) 0.107(6) -0.047(5) 0.034(4) -0.026(4)
Cl5S 0.067(2) 0.100(3) 0.069(2) 0.0029(17) 0.0297(16) -0.0291(19)
Cl6S 0.089(3) 0.082(3) 0.187(5) 0.033(3) 0.040(3) 0.011(2)

loop_
_atom_type_symbol
_atom_type_description
_atom_type_scat_dispersion_real
_atom_type_scat_dispersion_imag
_atom_type_scat_source
C C 0.0033 0.0016 'International Tables Vol C Tables 4.2.6.8 and 6.1.1.4'
H H 0.0000 0.0000 'International Tables Vol C Tables 4.2.6.8 and 6.1.1.4'
N N 0.0061 0.0033 'International Tables Vol C Tables 4.2.6.8 and 6.1.1.4'
O O 0.0106 0.0060 'International Tables Vol C Tables 4.2.6.8 and 6.1.1.4'
Cl Cl 0.1484 0.1585 'International Tables Vol C Tables 4.2.6.8 and 6.1.1.4'
Cu Cu 0.3201 1.2651 'International Tables Vol C Tables 4.2.6.8 and 6.1.1.4'

loop_
_geom_angle_atom_site_label_1
_geom_angle_atom_site_label_2
_geom_angle_atom_site_label_3
_geom_angle
_geom_angle_site_symmetry_1
_geom_angle_site_symmetry_3
_geom_angle_publ_flag
O8 Cu1 O7 168.44(10) 3_665 . ?
O8 Cu1 O4 89.15(11) 3_665 3_665 ?
O7 Cu1 O4 88.13(12) . 3_665 ?
O8 Cu1 O3 89.80(11) 3_665 . ?
O7 Cu1 O3 90.69(12) . . ?
O4 Cu1 O3 168.76(10) 3_665 . ?
O8 Cu1 N3 93.37(11) 3_665 . ?
O7 Cu1 N3 98.17(11) . . ?
O4 Cu1 N3 100.38(11) 3_665 . ?
O3 Cu1 N3 90.85(10) . . ?
O8 Cu1 Cu1 81.21(7) 3_665 3_665 ?
O7 Cu1 Cu1 87.47(8) . 3_665 ?
O4 Cu1 Cu1 87.75(8) 3_665 3_665 ?
O3 Cu1 Cu1 81.03(7) . 3_665 ?
N3 Cu1 Cu1 170.20(8) . 3_665 ?
O1 C1 N1 120.5(4) . . ?
O1 C1 C2 123.8(4) . . ?
N1 C1 C2 115.7(4) . . ?
C6 C2 C3 120.2(5) . . ?
C6 C2 C1 119.1(5) . . ?
C3 C2 C1 120.7(4) . . ?
C2 C3 C4 121.3(4) . . ?
C2 C3 C9 120.8(5) . . ?
C4 C3 C9 117.9(5) . . ?
C12 C4 C3 121.6(4) . . ?
C12 C4 C5 119.1(4) . . ?
C3 C4 C5 119.3(4) . . ?
O2 C5 N1 120.3(4) . . ?
O2 C5 C4 122.5(4) . . ?
N1 C5 C4 117.3(4) . . ?
C2 C6 C7 119.9(6) . . ?
C2 C6 H6 120.0 . . ?
C7 C6 H6 120.0 . . ?
C8 C7 C6 120.2(5) . . ?
C8 C7 H7 119.9 . . ?
C6 C7 H7 119.9 . . ?
C7 C8 C9 121.8(6) . . ?
C7 C8 H8 119.1 . . ?
C9 C8 H8 119.1 . . ?
C8 C9 C10 124.4(5) . . ?
C8 C9 C3 117.1(6) . . ?
C10 C9 C3 118.6(5) . . ?
C11 C10 C9 122.1(5) . . ?
C11 C10 H10 118.9 . . ?
C9 C10 H10 118.9 . . ?
C10 C11 C12 120.3(6) . . ?
C10 C11 H11 119.9 . . ?
C12 C11 H11 119.9 . . ?
C4 C12 C11 119.5(5) . . ?
C4 C12 H12 120.3 . . ?
C11 C12 H12 120.3 . . ?
N1 C13 C14 111.5(3) . . ?
N1 C13 H13A 109.3 . . ?
C14 C13 H13A 109.3 . . ?
N1 C13 H13B 109.3 . . ?
C14 C13 H13B 109.3 . . ?
H13A C13 H13B 108.0 . . ?
C13 C14 C15 112.3(3) . . ?
C13 C14 H14A 109.1 . . ?
C15 C14 H14A 109.1 . . ?
C13 C14 H14B 109.1 . . ?
C15 C14 H14B 109.1 . . ?
H14A C14 H14B 107.9 . . ?
C16 C15 C14 115.8(3) . . ?
C16 C15 H15A 108.3 . . ?
C14 C15 H15A 108.3 . . ?
C16 C15 H15B 108.3 . . ?
C14 C15 H15B 108.3 . . ?
H15A C15 H15B 107.4 . . ?
O3 C16 O4 124.8(4) . . ?
O3 C16 C15 118.6(3) . . ?
O4 C16 C15 116.6(3) . . ?
O5 C17 N2 119.5(4) . . ?
O5 C17 C18 123.4(4) . . ?
N2 C17 C18 117.1(4) . . ?
C22 C18 C19 120.9(5) . . ?
C22 C18 C17 119.0(6) . . ?
C19 C18 C17 120.1(4) . . ?
C18 C19 C20 121.4(4) . . ?
C18 C19 C25 120.7(6) . . ?
C20 C19 C25 117.9(6) . . ?
C28 C20 C19 120.5(5) . . ?
C28 C20 C21 119.8(4) . . ?
C19 C20 C21 119.8(4) . . ?
O6 C21 N2 120.0(4) . . ?
O6 C21 C20 123.1(4) . . ?
N2 C21 C20 116.8(4) . . ?
C18 C22 C23 118.2(7) . . ?
C18 C22 H22 120.9 . . ?
C23 C22 H22 120.9 . . ?
C24 C23 C22 121.5(7) . . ?
C24 C23 H23 119.2 . . ?
C22 C23 H23 119.2 . . ?
C23 C24 C25 122.6(8) . . ?
C23 C24 H24 118.7 . . ?
C25 C24 H24 118.7 . . ?
C26 C25 C24 125.0(7) . . ?
C26 C25 C19 119.1(6) . . ?
C24 C25 C19 115.9(8) . . ?
C27 C26 C25 120.3(6) . . ?
C27 C26 H26 119.8 . . ?
C25 C26 H26 119.8 . . ?
C26 C27 C28 123.0(7) . . ?
C26 C27 H27 118.5 . . ?
C28 C27 H27 118.5 . . ?
C20 C28 C27 119.2(6) . . ?
C20 C28 H28 120.4 . . ?
C27 C28 H28 120.4 . . ?
N2 C29 C30 110.8(3) . . ?
N2 C29 H29A 109.5 . . ?
C30 C29 H29A 109.5 . . ?
N2 C29 H29B 109.5 . . ?
C30 C29 H29B 109.5 . . ?
H29A C29 H29B 108.1 . . ?
C29 C30 C31 113.2(3) . . ?
C29 C30 H30A 108.9 . . ?
C31 C30 H30A 108.9 . . ?
C29 C30 H30B 108.9 . . ?
C31 C30 H30B 108.9 . . ?
H30A C30 H30B 107.8 . . ?
C32 C31 C30 109.0(3) . . ?
C32 C31 H31A 109.9 . . ?
C30 C31 H31A 109.9 . . ?
C32 C31 H31B 109.9 . . ?
C30 C31 H31B 109.9 . . ?
H31A C31 H31B 108.3 . . ?
O7 C32 O8 125.0(3) . . ?
O7 C32 C31 118.5(3) . . ?
O8 C32 C31 116.5(3) . . ?
N3 C33 C34 123.4(4) . . ?
N3 C33 H33 118.3 . . ?
C34 C33 H33 118.3 . . ?
C33 C34 C35 119.8(3) . . ?
C33 C34 H34 120.1 . . ?
C35 C34 H34 120.1 . . ?
C36 C35 C34 116.5(3) . . ?
C36 C35 C35 122.2(4) . 3_765 ?
C34 C35 C35 121.3(4) . 3_765 ?
C37 C36 C35 120.0(3) . . ?
C37 C36 H36 120.0 . . ?
C35 C36 H36 120.0 . . ?
N3 C37 C36 123.1(3) . . ?
N3 C37 H37 118.5 . . ?
C36 C37 H37 118.5 . . ?
C5 N1 C1 125.5(3) . . ?
C5 N1 C13 117.9(3) . . ?
C1 N1 C13 116.6(4) . . ?
C21 N2 C17 124.3(4) . . ?
C21 N2 C29 118.4(3) . . ?
C17 N2 C29 117.0(3) . . ?
C33 N3 C37 117.2(3) . . ?
C33 N3 Cu1 116.3(2) . . ?
C37 N3 Cu1 126.5(2) . . ?
C16 O3 Cu1 126.7(2) . . ?
C16 O4 Cu1 119.6(2) . 3_665 ?
C32 O7 Cu1 119.4(2) . . ?
C32 O8 Cu1 126.3(2) . 3_665 ?
O1S C1S H1S1 109.5 . . ?
O1S C1S H1S2 109.5 . . ?
H1S1 C1S H1S2 109.5 . . ?
O1S C1S H1S3 109.5 . . ?
H1S1 C1S H1S3 109.5 . . ?
H1S2 C1S H1S3 109.5 . . ?
C1S O1S H1S 107.3 . . ?
Cl2S C2S Cl1S 115.1(8) . . ?
Cl2S C2S H2S1 108.5 . . ?
Cl1S C2S H2S1 108.5 . . ?
Cl2S C2S H2S2 108.5 . . ?
Cl1S C2S H2S2 108.5 . . ?
H2S1 C2S H2S2 107.5 . . ?
Cl4S C3S Cl3S 109.7(10) . . ?
Cl4S C3S H3S1 109.7 . . ?
Cl3S C3S H3S1 109.7 . . ?
Cl4S C3S H3S2 109.7 . . ?
Cl3S C3S H3S2 109.7 . . ?
H3S1 C3S H3S2 108.2 . . ?
Cl5S C4S Cl6S 114.5(8) . . ?
Cl5S C4S H4S1 108.6 . . ?
Cl6S C4S H4S1 108.6 . . ?
Cl5S C4S H4S2 108.6 . . ?
Cl6S C4S H4S2 108.6 . . ?
H4S1 C4S H4S2 107.6 . . ?
Cl7S C5S Cl8S 110.2(13) . . ?
Cl7S C5S H5S1 109.6 . . ?
Cl8S C5S H5S1 109.6 . . ?
Cl7S C5S H5S2 109.6 . . ?
Cl8S C5S H5S2 109.6 . . ?
H5S1 C5S H5S2 108.1 . . ?
Cl9S C6S Cl9T 110.2(14) . . ?
Cl9S C6S H6S1 109.6 . . ?
Cl9T C6S H6S1 109.6 . . ?
Cl9S C6S H6S2 109.6 . . ?
Cl9T C6S H6S2 109.6 . . ?
H6S1 C6S H6S2 108.1 . . ?

loop_
_geom_bond_atom_site_label_1
_geom_bond_atom_site_label_2
_geom_bond_distance
_geom_bond_site_symmetry_2
_geom_bond_publ_flag
Cu1 O8 1.967(2) 3_665 ?
Cu1 O7 1.967(3) . ?
Cu1 O4 1.968(3) 3_665 ?
Cu1 O3 1.988(3) . ?
Cu1 N3 2.150(3) . ?
Cu1 Cu1 2.6147(8) 3_665 ?
C1 O1 1.208(5) . ?
C1 N1 1.406(5) . ?
C1 C2 1.486(6) . ?
C2 C6 1.380(6) . ?
C2 C3 1.398(7) . ?
C3 C4 1.417(6) . ?
C3 C9 1.433(6) . ?
C4 C12 1.373(6) . ?
C4 C5 1.476(5) . ?
C5 O2 1.217(5) . ?
C5 N1 1.397(5) . ?
C6 C7 1.407(9) . ?
C6 H6 0.9500 . ?
C7 C8 1.376(9) . ?
C7 H7 0.9500 . ?
C8 C9 1.405(8) . ?
C8 H8 0.9500 . ?
C9 C10 1.406(8) . ?
C10 C11 1.349(8) . ?
C10 H10 0.9500 . ?
C11 C12 1.413(7) . ?
C11 H11 0.9500 . ?
C12 H12 0.9500 . ?
C13 N1 1.476(5) . ?
C13 C14 1.509(5) . ?
C13 H13A 0.9900 . ?
C13 H13B 0.9900 . ?
C14 C15 1.523(5) . ?
C14 H14A 0.9900 . ?
C14 H14B 0.9900 . ?
C15 C16 1.516(6) . ?
C15 H15A 0.9900 . ?
C15 H15B 0.9900 . ?
C16 O3 1.251(4) . ?
C16 O4 1.263(4) . ?
C17 O5 1.215(6) . ?
C17 N2 1.403(5) . ?
C17 C18 1.471(7) . ?
C18 C22 1.377(7) . ?
C18 C19 1.386(8) . ?
C19 C20 1.410(7) . ?
C19 C25 1.446(7) . ?
C20 C28 1.379(7) . ?
C20 C21 1.471(6) . ?
C21 O6 1.218(5) . ?
C21 N2 1.395(5) . ?
C22 C23 1.421(11) . ?
C22 H22 0.9500 . ?
C23 C24 1.330(13) . ?
C23 H23 0.9500 . ?
C24 C25 1.408(11) . ?
C24 H24 0.9500 . ?
C25 C26 1.407(11) . ?
C26 C27 1.313(10) . ?
C26 H26 0.9500 . ?
C27 C28 1.401(8) . ?
C27 H27 0.9500 . ?
C28 H28 0.9500 . ?
C29 N2 1.464(5) . ?
C29 C30 1.518(5) . ?
C29 H29A 0.9900 . ?
C29 H29B 0.9900 . ?
C30 C31 1.519(5) . ?
C30 H30A 0.9900 . ?
C30 H30B 0.9900 . ?
C31 C32 1.510(5) . ?
C31 H31A 0.9900 . ?
C31 H31B 0.9900 . ?
C32 O7 1.252(4) . ?
C32 O8 1.261(4) . ?
C33 N3 1.331(5) . ?
C33 C34 1.375(5) . ?
C33 H33 0.9500 . ?
C34 C35 1.393(5) . ?
C34 H34 0.9500 . ?
C35 C36 1.387(5) . ?
C35 C35 1.479(6) 3_765 ?
C36 C37 1.379(5) . ?
C36 H36 0.9500 . ?
C37 N3 1.334(5) . ?
C37 H37 0.9500 . ?
O4 Cu1 1.968(3) 3_665 ?
O8 Cu1 1.967(2) 3_665 ?
C1S O1S 1.393(7) . ?
C1S H1S1 0.9800 . ?
C1S H1S2 0.9800 . ?
C1S H1S3 0.9800 . ?
O1S H1S 0.9000 . ?
C2S Cl2S 1.722(12) . ?
C2S Cl1S 1.744(11) . ?
C2S H2S1 0.9900 . ?
C2S H2S2 0.9900 . ?
C3S Cl4S 1.725(14) . ?
C3S Cl3S 1.780(14) . ?
C3S H3S1 0.9900 . ?
C3S H3S2 0.9900 . ?
C4S Cl5S 1.655(12) . ?
C4S Cl6S 1.744(12) . ?
C4S H4S1 0.9900 . ?
C4S H4S2 0.9900 . ?
C5S Cl7S 1.731(15) . ?
C5S Cl8S 1.742(15) . ?
C5S H5S1 0.9900 . ?
C5S H5S2 0.9900 . ?
C6S Cl9S 1.746(16) . ?
C6S Cl9T 1.747(16) . ?
C6S H6S1 0.9900 . ?
C6S H6S2 0.9900 . ?

loop_
_geom_hbond_atom_site_label_D
_geom_hbond_atom_site_label_H
_geom_hbond_atom_site_label_A
_geom_hbond_distance_DH
_geom_hbond_distance_HA
_geom_hbond_distance_DA
_geom_hbond_angle_DHA
_geom_hbond_site_symmetry_A
O1S H1S O6 0.90 1.97 2.874(5) 177.7 .

loop_
_geom_torsion_atom_site_label_1
_geom_torsion_atom_site_label_2
_geom_torsion_atom_site_label_3
_geom_torsion_atom_site_label_4
_geom_torsion
_geom_torsion_site_symmetry_1
_geom_torsion_site_symmetry_2
_geom_torsion_site_symmetry_3
_geom_torsion_site_symmetry_4
_geom_torsion_publ_flag
O1 C1 C2 C6 0.4(7) . . . . ?
N1 C1 C2 C6 178.9(4) . . . . ?
O1 C1 C2 C3 -179.6(4) . . . . ?
N1 C1 C2 C3 -1.1(6) . . . . ?
C6 C2 C3 C4 -178.2(4) . . . . ?
C1 C2 C3 C4 1.8(6) . . . . ?
C6 C2 C3 C9 0.5(6) . . . . ?
C1 C2 C3 C9 -179.5(4) . . . . ?
C2 C3 C4 C12 179.8(4) . . . . ?
C9 C3 C4 C12 1.0(6) . . . . ?
C2 C3 C4 C5 0.8(6) . . . . ?
C9 C3 C4 C5 -178.0(4) . . . . ?
C12 C4 C5 O2 -3.4(6) . . . . ?
C3 C4 C5 O2 175.6(4) . . . . ?
C12 C4 C5 N1 177.0(4) . . . . ?
C3 C4 C5 N1 -4.0(5) . . . . ?
C3 C2 C6 C7 0.2(7) . . . . ?
C1 C2 C6 C7 -179.9(4) . . . . ?
C2 C6 C7 C8 -0.2(8) . . . . ?
C6 C7 C8 C9 -0.5(9) . . . . ?
C7 C8 C9 C10 -178.9(5) . . . . ?
C7 C8 C9 C3 1.1(8) . . . . ?
C2 C3 C9 C8 -1.1(6) . . . . ?
C4 C3 C9 C8 177.7(4) . . . . ?
C2 C3 C9 C10 178.9(4) . . . . ?
C4 C3 C9 C10 -2.3(6) . . . . ?
C8 C9 C10 C11 -178.1(5) . . . . ?
C3 C9 C10 C11 1.9(7) . . . . ?
C9 C10 C11 C12 0.0(8) . . . . ?
C3 C4 C12 C11 0.8(6) . . . . ?
C5 C4 C12 C11 179.8(4) . . . . ?
C10 C11 C12 C4 -1.3(7) . . . . ?
N1 C13 C14 C15 178.0(4) . . . . ?
C13 C14 C15 C16 79.0(5) . . . . ?
C14 C15 C16 O3 24.9(5) . . . . ?
C14 C15 C16 O4 -157.6(4) . . . . ?
O5 C17 C18 C22 -1.5(7) . . . . ?
N2 C17 C18 C22 177.5(4) . . . . ?
O5 C17 C18 C19 177.4(4) . . . . ?
N2 C17 C18 C19 -3.7(6) . . . . ?
C22 C18 C19 C20 -177.6(4) . . . . ?
C17 C18 C19 C20 3.6(6) . . . . ?
C22 C18 C19 C25 0.9(6) . . . . ?
C17 C18 C19 C25 -177.9(4) . . . . ?
C18 C19 C20 C28 -179.0(4) . . . . ?
C25 C19 C20 C28 2.5(6) . . . . ?
C18 C19 C20 C21 2.1(6) . . . . ?
C25 C19 C20 C21 -176.5(4) . . . . ?
C28 C20 C21 O6 -6.0(6) . . . . ?
C19 C20 C21 O6 173.0(4) . . . . ?
C28 C20 C21 N2 173.6(4) . . . . ?
C19 C20 C21 N2 -7.4(5) . . . . ?
C19 C18 C22 C23 0.9(7) . . . . ?
C17 C18 C22 C23 179.8(5) . . . . ?
C18 C22 C23 C24 -3.2(10) . . . . ?
C22 C23 C24 C25 3.5(12) . . . . ?
C23 C24 C25 C26 179.6(7) . . . . ?
C23 C24 C25 C19 -1.5(10) . . . . ?
C18 C19 C25 C26 178.2(5) . . . . ?
C20 C19 C25 C26 -3.2(7) . . . . ?
C18 C19 C25 C24 -0.7(7) . . . . ?
C20 C19 C25 C24 177.9(5) . . . . ?
C24 C25 C26 C27 -179.6(6) . . . . ?
C19 C25 C26 C27 1.6(8) . . . . ?
C25 C26 C27 C28 0.8(9) . . . . ?
C19 C20 C28 C27 -0.2(7) . . . . ?
C21 C20 C28 C27 178.8(4) . . . . ?
C26 C27 C28 C20 -1.5(8) . . . . ?
N2 C29 C30 C31 -172.8(3) . . . . ?
C29 C30 C31 C32 173.9(3) . . . . ?
C30 C31 C32 O7 -121.5(4) . . . . ?
C30 C31 C32 O8 55.9(4) . . . . ?
N3 C33 C34 C35 -1.8(7) . . . . ?
C33 C34 C35 C36 -0.9(6) . . . . ?
C33 C34 C35 C35 179.0(4) . . . 3_765 ?
C34 C35 C36 C37 2.1(6) . . . . ?
C35 C35 C36 C37 -177.9(4) 3_765 . . . ?
C35 C36 C37 N3 -0.7(6) . . . . ?
O2 C5 N1 C1 -174.6(4) . . . . ?
C4 C5 N1 C1 4.9(6) . . . . ?
O2 C5 N1 C13 4.0(6) . . . . ?
C4 C5 N1 C13 -176.5(3) . . . . ?
O1 C1 N1 C5 176.1(4) . . . . ?
C2 C1 N1 C5 -2.4(6) . . . . ?
O1 C1 N1 C13 -2.5(6) . . . . ?
C2 C1 N1 C13 179.0(3) . . . . ?
C14 C13 N1 C5 99.2(4) . . . . ?
C14 C13 N1 C1 -82.1(4) . . . . ?
O6 C21 N2 C17 -172.9(4) . . . . ?
C20 C21 N2 C17 7.5(5) . . . . ?
O6 C21 N2 C29 1.2(5) . . . . ?
C20 C21 N2 C29 -178.5(3) . . . . ?
O5 C17 N2 C21 176.9(4) . . . . ?
C18 C17 N2 C21 -2.1(5) . . . . ?
O5 C17 N2 C29 2.8(5) . . . . ?
C18 C17 N2 C29 -176.2(3) . . . . ?
C30 C29 N2 C21 -93.3(4) . . . . ?
C30 C29 N2 C17 81.2(4) . . . . ?
C34 C33 N3 C37 3.2(6) . . . . ?
C34 C33 N3 Cu1 -175.1(3) . . . . ?
C36 C37 N3 C33 -2.0(6) . . . . ?
C36 C37 N3 Cu1 176.1(3) . . . . ?
O8 Cu1 N3 C33 29.0(3) 3_665 . . . ?
O7 Cu1 N3 C33 -151.6(3) . . . . ?
O4 Cu1 N3 C33 118.8(3) 3_665 . . . ?
O3 Cu1 N3 C33 -60.8(3) . . . . ?
O8 Cu1 N3 C37 -149.1(3) 3_665 . . . ?
O7 Cu1 N3 C37 30.2(3) . . . . ?
O4 Cu1 N3 C37 -59.3(3) 3_665 . . . ?
O3 Cu1 N3 C37 121.1(3) . . . . ?
O4 C16 O3 Cu1 -2.1(5) . . . . ?
C15 C16 O3 Cu1 175.1(2) . . . . ?
O8 Cu1 O3 C16 81.5(3) 3_665 . . . ?
O7 Cu1 O3 C16 -86.9(3) . . . . ?
O4 Cu1 O3 C16 -3.1(8) 3_665 . . . ?
N3 Cu1 O3 C16 174.9(3) . . . . ?
Cu1 Cu1 O3 C16 0.4(3) 3_665 . . . ?
O3 C16 O4 Cu1 2.9(5) . . . 3_665 ?
C15 C16 O4 Cu1 -174.4(2) . . . 3_665 ?
O8 C32 O7 Cu1 -7.1(5) . . . . ?
C31 C32 O7 Cu1 170.0(2) . . . . ?
O8 Cu1 O7 C32 -10.1(8) 3_665 . . . ?
O4 Cu1 O7 C32 -86.5(3) 3_665 . . . ?
O3 Cu1 O7 C32 82.3(3) . . . . ?
N3 Cu1 O7 C32 173.3(3) . . . . ?
Cu1 Cu1 O7 C32 1.3(3) 3_665 . . . ?
O7 C32 O8 Cu1 10.9(5) . . . 3_665 ?
C31 C32 O8 Cu1 -166.2(2) . . . 3_665 ?
